data_2222041
loop_
_publ_author_name
'Khawar Rauf, M.'
'Bolte, Michael'
'Badshah, Amin'

_publ_section_title
;
 <i>N</i>-(Benzothiazol-2-yl)-3-chlorobenzamide
;
_journal_coeditor_code HG2508
_journal_issue 6
_journal_name_full 'Acta Crystallographica Section E'
_journal_page_first o1245
_journal_paper_doi 10.1107/S1600536809016481
_journal_volume 65
_journal_year 2009
_chemical_formula_iupac 'C14 H9 Cl N2 O S'
_chemical_formula_moiety 'C14 H9 Cl N2 O S'
_chemical_formula_sum 'C14 H9 Cl N2 O S'
_chemical_formula_weight 288.74
_chemical_name_common N-(benzothiazol-2-yl)-3-chlorobenzamide
_chemical_name_systematic
;
<i>N</i>-(Benzothiazol-2-yl)-3-chlorobenzamide
;
_space_group_IT_number 15
_symmetry_cell_setting monoclinic
_symmetry_space_group_name_Hall '-C 2yc'
_symmetry_space_group_name_H-M 'C 1 2/c 1'
_atom_sites_solution_hydrogens geom
_atom_sites_solution_primary direct
_atom_sites_solution_secondary difmap
_audit_creation_method SHELXL97
_cell_angle_alpha 90.00
_cell_angle_beta 99.729(6)
_cell_angle_gamma 90.00
_cell_formula_units_Z 8
_cell_length_a 26.6613(19)
_cell_length_b 7.5766(5)
_cell_length_c 12.6729(10)
_cell_measurement_reflns_used 8429
_cell_measurement_temperature 173(2)
_cell_measurement_theta_max 25.9
_cell_measurement_theta_min 3.6
_cell_volume 2523.1(3)
_computing_cell_refinement 'X-AREA (Stoe & Cie, 2001)'
_computing_data_collection 'X-AREA (Stoe & Cie, 2001)'
_computing_data_reduction 'X-AREA (Stoe & Cie, 2001)'
_computing_molecular_graphics
;
PLATON (Spek, 2009) and XP in SHELXTL-Plus (Sheldrick, 2008)
;
_computing_publication_material 'SHELXL97 (Sheldrick, 2008)'
_computing_structure_refinement 'SHELXL97 (Sheldrick, 2008)'
_computing_structure_solution 'SHELXS97 (Sheldrick, 2008)'
_diffrn_ambient_temperature 173(2)
_diffrn_measured_fraction_theta_full 0.994
_diffrn_measured_fraction_theta_max 0.988
_diffrn_measurement_device_type 'Stoe IPDS II two-circle diffractometer'
_diffrn_measurement_method \w
_diffrn_radiation_monochromator graphite
_diffrn_radiation_source 'fine-focus sealed tube'
_diffrn_radiation_type MoK\a
_diffrn_radiation_wavelength 0.71073
_diffrn_reflns_av_R_equivalents 0.0379
_diffrn_reflns_av_sigmaI/netI 0.0263
_diffrn_reflns_limit_h_max 32
_diffrn_reflns_limit_h_min -32
_diffrn_reflns_limit_k_max 9
_diffrn_reflns_limit_k_min -8
_diffrn_reflns_limit_l_max 15
_diffrn_reflns_limit_l_min -15
_diffrn_reflns_number 9132
_diffrn_reflns_theta_full 25.00
_diffrn_reflns_theta_max 25.62
_diffrn_reflns_theta_min 3.56
_diffrn_standards_number 0
_exptl_absorpt_coefficient_mu 0.459
_exptl_absorpt_correction_T_max 0.8558
_exptl_absorpt_correction_T_min 0.8412
_exptl_absorpt_correction_type multi-scan
_exptl_absorpt_process_details '[MULABS (Spek, 2009); Blessing, 1995)]'
_exptl_crystal_colour 'light yellow'
_exptl_crystal_density_diffrn 1.520
_exptl_crystal_density_method 'not measured'
_exptl_crystal_description block
_exptl_crystal_F_000 1184
_exptl_crystal_size_max 0.39
_exptl_crystal_size_mid 0.38
_exptl_crystal_size_min 0.35
_refine_diff_density_max 0.285
_refine_diff_density_min -0.225
_refine_ls_extinction_coef 0.0071(6)
_refine_ls_extinction_expression Fc^*^=kFc[1+0.001xFc^2^\l^3^/sin(2\q)]^-1/4^
_refine_ls_extinction_method 'SHELXL97 (Sheldrick, 2008)'
_refine_ls_goodness_of_fit_ref 1.032
_refine_ls_hydrogen_treatment mixed
_refine_ls_matrix_type full
_refine_ls_number_parameters 177
_refine_ls_number_reflns 2352
_refine_ls_number_restraints 0
_refine_ls_restrained_S_all 1.032
_refine_ls_R_factor_all 0.0335
_refine_ls_R_factor_gt 0.0284
_refine_ls_shift/su_max 0.001
_refine_ls_shift/su_mean 0.000
_refine_ls_structure_factor_coef Fsqd
_refine_ls_weighting_details 'calc w = 1/[\s^2^(Fo^2^)+(0.0510P)^2^+0.8598P] where P=(Fo^2^+2Fc^2^)/3'
_refine_ls_weighting_scheme calc
_refine_ls_wR_factor_gt 0.0762
_refine_ls_wR_factor_ref 0.0785
_reflns_number_gt 2084
_reflns_number_total 2352
_reflns_threshold_expression I>2\s(I)
_cod_data_source_file hg2508.cif
_cod_data_source_block I
_cod_original_sg_symbol_H-M C2/c
_cod_database_code 2222041
_cod_database_fobs_code 2222041

loop_
_symmetry_equiv_pos_as_xyz
'x, y, z'
'-x, y, -z+1/2'
'x+1/2, y+1/2, z'
'-x+1/2, y+1/2, -z+1/2'
'-x, -y, -z'
'x, -y, z-1/2'
'-x+1/2, -y+1/2, -z'
'x+1/2, -y+1/2, z-1/2'

loop_
_atom_site_type_symbol
_atom_site_label
_atom_site_fract_x
_atom_site_fract_y
_atom_site_fract_z
_atom_site_U_iso_or_equiv
_atom_site_adp_type
_atom_site_calc_flag
_atom_site_refinement_flags
_atom_site_occupancy
_atom_site_disorder_assembly
_atom_site_disorder_group
Cl Cl1 0.762196(14) 0.69837(6) 0.65336(3) 0.03053(14) Uani d . 1 . .
S S1 0.500738(13) 0.23662(5) 0.45176(3) 0.01915(13) Uani d . 1 . .
O O1 0.58693(4) 0.40431(15) 0.51591(8) 0.0241(3) Uani d . 1 . .
N N1 0.54529(4) 0.34541(16) 0.65241(10) 0.0178(3) Uani d . 1 . .
H H1 0.5448(7) 0.325(2) 0.7252(17) 0.032(5) Uiso d . 1 . .
C C1 0.58602(5) 0.41061(19) 0.61190(11) 0.0179(3) Uani d . 1 . .
N N2 0.46256(4) 0.23590(16) 0.62817(10) 0.0185(3) Uani d . 1 . .
C C2 0.50288(5) 0.27653(19) 0.58813(11) 0.0167(3) Uani d . 1 . .
C C3 0.42583(5) 0.16277(19) 0.54925(12) 0.0185(3) Uani d . 1 . .
C C4 0.44015(5) 0.15038(19) 0.44819(12) 0.0191(3) Uani d . 1 . .
C C5 0.40794(6) 0.0750(2) 0.36146(12) 0.0242(3) Uani d . 1 . .
H H5 0.4179 0.0661 0.2932 0.029 Uiso calc R 1 . .
C C6 0.36121(6) 0.0141(2) 0.37817(13) 0.0275(4) Uani d . 1 . .
H H6 0.3388 -0.0391 0.3207 0.033 Uiso calc R 1 . .
C C7 0.34626(6) 0.0292(2) 0.47829(13) 0.0273(4) Uani d . 1 . .
H H7 0.3136 -0.0118 0.4873 0.033 Uiso calc R 1 . .
C C8 0.37807(5) 0.1024(2) 0.56412(12) 0.0234(3) Uani d . 1 . .
H H8 0.3677 0.1117 0.6320 0.028 Uiso calc R 1 . .
C C11 0.62782(5) 0.49568(19) 0.68791(11) 0.0188(3) Uani d . 1 . .
C C12 0.67079(5) 0.5438(2) 0.64573(12) 0.0200(3) Uani d . 1 . .
H H12 0.6734 0.5140 0.5740 0.024 Uiso calc R 1 . .
C C13 0.70955(5) 0.6348(2) 0.70855(12) 0.0213(3) Uani d . 1 . .
C C14 0.70650(6) 0.6824(2) 0.81238(12) 0.0245(3) Uani d . 1 . .
H H14 0.7333 0.7463 0.8547 0.029 Uiso calc R 1 . .
C C15 0.66341(6) 0.6349(2) 0.85358(12) 0.0249(3) Uani d . 1 . .
H H15 0.6607 0.6672 0.9248 0.030 Uiso calc R 1 . .
C C16 0.62434(6) 0.5413(2) 0.79260(12) 0.0220(3) Uani d . 1 . .
H H16 0.5953 0.5083 0.8222 0.026 Uiso calc R 1 . .

loop_
_atom_site_aniso_label
_atom_site_aniso_U_11
_atom_site_aniso_U_22
_atom_site_aniso_U_33
_atom_site_aniso_U_12
_atom_site_aniso_U_13
_atom_site_aniso_U_23
Cl1 0.0200(2) 0.0423(3) 0.0307(2) -0.00460(15) 0.00835(16) 0.00331(17)
S1 0.0228(2) 0.0232(2) 0.0121(2) 0.00280(14) 0.00466(14) 0.00001(13)
O1 0.0263(6) 0.0325(6) 0.0148(6) -0.0019(4) 0.0074(4) -0.0004(4)
N1 0.0188(6) 0.0221(7) 0.0128(6) 0.0014(5) 0.0041(5) 0.0011(5)
C1 0.0199(7) 0.0189(7) 0.0161(8) 0.0046(5) 0.0061(5) 0.0018(5)
N2 0.0183(6) 0.0227(7) 0.0143(6) 0.0024(5) 0.0019(5) 0.0000(5)
C2 0.0207(7) 0.0178(7) 0.0121(7) 0.0050(5) 0.0040(5) 0.0019(5)
C3 0.0203(7) 0.0188(7) 0.0156(7) 0.0042(6) 0.0008(5) 0.0014(5)
C4 0.0220(7) 0.0184(7) 0.0167(7) 0.0044(6) 0.0024(6) 0.0011(6)
C5 0.0322(8) 0.0214(8) 0.0172(8) 0.0050(6) -0.0009(6) -0.0020(6)
C6 0.0301(8) 0.0230(8) 0.0256(9) 0.0001(6) -0.0060(6) -0.0029(6)
C7 0.0233(8) 0.0253(9) 0.0311(9) -0.0005(6) -0.0015(6) 0.0036(7)
C8 0.0225(7) 0.0260(9) 0.0215(8) 0.0026(6) 0.0030(6) 0.0032(6)
C11 0.0220(7) 0.0182(7) 0.0170(7) 0.0033(6) 0.0053(6) 0.0021(6)
C12 0.0220(7) 0.0228(8) 0.0162(7) 0.0034(6) 0.0061(6) 0.0008(6)
C13 0.0198(7) 0.0231(8) 0.0221(8) 0.0012(6) 0.0067(6) 0.0048(6)
C14 0.0280(8) 0.0240(8) 0.0202(8) -0.0027(6) 0.0004(6) 0.0010(6)
C15 0.0337(8) 0.0259(8) 0.0159(7) -0.0028(7) 0.0063(6) 0.0000(6)
C16 0.0267(8) 0.0241(8) 0.0173(8) -0.0004(6) 0.0095(6) 0.0027(6)

loop_
_atom_type_symbol
_atom_type_description
_atom_type_scat_dispersion_real
_atom_type_scat_dispersion_imag
_atom_type_scat_source
C C 0.0033 0.0016 'International Tables Vol C Tables 4.2.6.8 and 6.1.1.4'
H H 0.0000 0.0000 'International Tables Vol C Tables 4.2.6.8 and 6.1.1.4'
Cl Cl 0.1484 0.1585 'International Tables Vol C Tables 4.2.6.8 and 6.1.1.4'
N N 0.0061 0.0033 'International Tables Vol C Tables 4.2.6.8 and 6.1.1.4'
O O 0.0106 0.0060 'International Tables Vol C Tables 4.2.6.8 and 6.1.1.4'
S S 0.1246 0.1234 'International Tables Vol C Tables 4.2.6.8 and 6.1.1.4'

loop_
_geom_angle_atom_site_label_1
_geom_angle_atom_site_label_2
_geom_angle_atom_site_label_3
_geom_angle_site_symmetry_1
_geom_angle_site_symmetry_3
_geom_angle
_geom_angle_publ_flag
C4 S1 C2 . . 88.03(7) ?
C1 N1 C2 . . 122.53(12) ?
C1 N1 H1 . . 125.0(11) ?
C2 N1 H1 . . 111.8(11) ?
O1 C1 N1 . . 120.63(13) ?
O1 C1 C11 . . 121.46(13) ?
N1 C1 C11 . . 117.86(12) ?
C2 N2 C3 . . 109.98(12) ?
N2 C2 N1 . . 120.53(13) ?
N2 C2 S1 . . 117.01(11) ?
N1 C2 S1 . . 122.45(11) ?
N2 C3 C8 . . 125.53(13) ?
N2 C3 C4 . . 114.62(13) ?
C8 C3 C4 . . 119.85(14) ?
C5 C4 C3 . . 121.38(14) ?
C5 C4 S1 . . 128.30(12) ?
C3 C4 S1 . . 110.32(11) ?
C6 C5 C4 . . 117.87(15) ?
C6 C5 H5 . . 121.1 ?
C4 C5 H5 . . 121.1 ?
C5 C6 C7 . . 121.06(14) ?
C5 C6 H6 . . 119.5 ?
C7 C6 H6 . . 119.5 ?
C8 C7 C6 . . 121.19(15) ?
C8 C7 H7 . . 119.4 ?
C6 C7 H7 . . 119.4 ?
C7 C8 C3 . . 118.64(14) ?
C7 C8 H8 . . 120.7 ?
C3 C8 H8 . . 120.7 ?
C16 C11 C12 . . 119.59(14) ?
C16 C11 C1 . . 124.15(13) ?
C12 C11 C1 . . 116.03(12) ?
C13 C12 C11 . . 119.64(13) ?
C13 C12 H12 . . 120.2 ?
C11 C12 H12 . . 120.2 ?
C12 C13 C14 . . 121.49(14) ?
C12 C13 Cl1 . . 118.93(12) ?
C14 C13 Cl1 . . 119.52(12) ?
C13 C14 C15 . . 118.48(14) ?
C13 C14 H14 . . 120.8 ?
C15 C14 H14 . . 120.8 ?
C16 C15 C14 . . 121.08(14) ?
C16 C15 H15 . . 119.5 ?
C14 C15 H15 . . 119.5 ?
C15 C16 C11 . . 119.71(13) ?
C15 C16 H16 . . 120.1 ?
C11 C16 H16 . . 120.1 ?

loop_
_geom_bond_atom_site_label_1
_geom_bond_atom_site_label_2
_geom_bond_site_symmetry_2
_geom_bond_distance
_geom_bond_publ_flag
Cl1 C13 . 1.7386(15) ?
S1 C4 . 1.7360(15) ?
S1 C2 . 1.7459(14) ?
O1 C1 . 1.2216(18) ?
N1 C1 . 1.3696(18) ?
N1 C2 . 1.3794(18) ?
N1 H1 . 0.94(2) ?
C1 C11 . 1.491(2) ?
N2 C2 . 1.3008(19) ?
N2 C3 . 1.3912(18) ?
C3 C8 . 1.395(2) ?
C3 C4 . 1.400(2) ?
C4 C5 . 1.397(2) ?
C5 C6 . 1.378(2) ?
C5 H5 . 0.9500 ?
C6 C7 . 1.397(2) ?
C6 H6 . 0.9500 ?
C7 C8 . 1.378(2) ?
C7 H7 . 0.9500 ?
C8 H8 . 0.9500 ?
C11 C16 . 1.389(2) ?
C11 C12 . 1.392(2) ?
C12 C13 . 1.378(2) ?
C12 H12 . 0.9500 ?
C13 C14 . 1.380(2) ?
C14 C15 . 1.388(2) ?
C14 H14 . 0.9500 ?
C15 C16 . 1.383(2) ?
C15 H15 . 0.9500 ?
C16 H16 . 0.9500 ?

loop_
_geom_hbond_atom_site_label_D
_geom_hbond_atom_site_label_H
_geom_hbond_atom_site_label_A
_geom_hbond_site_symmetry_A
_geom_hbond_distance_DH
_geom_hbond_distance_HA
_geom_hbond_distance_DA
_geom_hbond_angle_DHA
N1 H1 N2 2_656 0.94(2) 2.02(2) 2.9429(18) 168.9(17)

loop_
_geom_torsion_atom_site_label_1
_geom_torsion_atom_site_label_2
_geom_torsion_atom_site_label_3
_geom_torsion_atom_site_label_4
_geom_torsion_site_symmetry_1
_geom_torsion_site_symmetry_2
_geom_torsion_site_symmetry_3
_geom_torsion_site_symmetry_4
_geom_torsion
_geom_torsion_publ_flag
C2 N1 C1 O1 . . . . -2.6(2) ?
C2 N1 C1 C11 . . . . 174.90(12) ?
C3 N2 C2 N1 . . . . -177.62(12) ?
C3 N2 C2 S1 . . . . 1.43(16) ?
C1 N1 C2 N2 . . . . -171.57(13) ?
C1 N1 C2 S1 . . . . 9.43(19) ?
C4 S1 C2 N2 . . . . -1.80(12) ?
C4 S1 C2 N1 . . . . 177.23(12) ?
C2 N2 C3 C8 . . . . 179.29(14) ?
C2 N2 C3 C4 . . . . -0.12(18) ?
N2 C3 C4 C5 . . . . 178.08(13) ?
C8 C3 C4 C5 . . . . -1.4(2) ?
N2 C3 C4 S1 . . . . -1.19(16) ?
C8 C3 C4 S1 . . . . 179.37(11) ?
C2 S1 C4 C5 . . . . -177.64(15) ?
C2 S1 C4 C3 . . . . 1.56(11) ?
C3 C4 C5 C6 . . . . 0.5(2) ?
S1 C4 C5 C6 . . . . 179.62(12) ?
C4 C5 C6 C7 . . . . 0.8(2) ?
C5 C6 C7 C8 . . . . -1.2(2) ?
C6 C7 C8 C3 . . . . 0.3(2) ?
N2 C3 C8 C7 . . . . -178.45(14) ?
C4 C3 C8 C7 . . . . 0.9(2) ?
O1 C1 C11 C16 . . . . 165.51(14) ?
N1 C1 C11 C16 . . . . -11.9(2) ?
O1 C1 C11 C12 . . . . -8.9(2) ?
N1 C1 C11 C12 . . . . 173.61(12) ?
C16 C11 C12 C13 . . . . 0.5(2) ?
C1 C11 C12 C13 . . . . 175.22(13) ?
C11 C12 C13 C14 . . . . -1.1(2) ?
C11 C12 C13 Cl1 . . . . -178.45(11) ?
C12 C13 C14 C15 . . . . 0.7(2) ?
Cl1 C13 C14 C15 . . . . 178.04(12) ?
C13 C14 C15 C16 . . . . 0.3(2) ?
C14 C15 C16 C11 . . . . -0.8(2) ?
C12 C11 C16 C15 . . . . 0.4(2) ?
C1 C11 C16 C15 . . . . -173.83(14) ?

loop_
_cod_related_entry_id
_cod_related_entry_database
_cod_related_entry_code
1 ChemSpider 655020
